data_7248295
loop_
_publ_author_name
'Tsaulwayo, Nokwanda'
'Omondi, Reinner O.'
'Vijayan, Paranthaman'
'Sibuyi, Nicole R. S.'
'Meyer, Mich\'e D.'
'Meyer, Mervin'
'Ojwach, Stephen O.'

_publ_section_title
;
 Heterocyclic (pyrazine)carboxamide Ru(ii) complexes: structural,
 experimental and theoretical studies of interactions with biomolecules
 and cytotoxicity
;
_journal_issue 12
_journal_name_full 'RSC Advances'
_journal_page_first 8322
_journal_page_last 8330
_journal_paper_doi 10.1039/D4RA00525B
_journal_volume 14
_journal_year 2024
_chemical_formula_sum 'C22 H21 Cl N4 O Ru S'
_chemical_formula_weight 526.01
_space_group_crystal_system monoclinic
_space_group_IT_number 5
_space_group_name_Hall 'C 2y'
_space_group_name_H-M_alt 'C 1 2 1'
_atom_sites_solution_hydrogens geom
_audit_creation_method SHELXL-2018/3
_audit_update_record
;
2023-10-31 deposited with the CCDC.	2024-03-05 downloaded from the CCDC.
;
_cell_angle_alpha 90
_cell_angle_beta 123.154(3)
_cell_angle_gamma 90
_cell_formula_units_Z 8
_cell_length_a 21.4020(14)
_cell_length_b 12.5878(8)
_cell_length_c 18.9598(13)
_cell_measurement_reflns_used 9870
_cell_measurement_temperature 101(2)
_cell_measurement_theta_max 29.04
_cell_measurement_theta_min 2.27
_cell_volume 4276.3(5)
_computing_structure_refinement 'SHELXL-2018/3 (Sheldrick, 2018)'
_diffrn_ambient_temperature 101(2)
_diffrn_measured_fraction_theta_full 0.997
_diffrn_measured_fraction_theta_max 0.993
_diffrn_measurement_device_type 'Bruker APEX-II CCD'
_diffrn_measurement_method '\f and \w scans'
_diffrn_radiation_type MoK\a
_diffrn_radiation_wavelength 0.71073
_diffrn_reflns_av_R_equivalents 0.0440
_diffrn_reflns_av_unetI/netI 0.0467
_diffrn_reflns_Laue_measured_fraction_full 0.997
_diffrn_reflns_Laue_measured_fraction_max 0.993
_diffrn_reflns_limit_h_max 29
_diffrn_reflns_limit_h_min -29
_diffrn_reflns_limit_k_max 17
_diffrn_reflns_limit_k_min -17
_diffrn_reflns_limit_l_max 25
_diffrn_reflns_limit_l_min -25
_diffrn_reflns_number 41325
_diffrn_reflns_point_group_measured_fraction_full 0.994
_diffrn_reflns_point_group_measured_fraction_max 0.985
_diffrn_reflns_theta_full 25.242
_diffrn_reflns_theta_max 29.069
_diffrn_reflns_theta_min 1.283
_diffrn_source 'sealed tube'
_exptl_absorpt_coefficient_mu 0.978
_exptl_absorpt_correction_type none
_exptl_crystal_colour orange
_exptl_crystal_density_diffrn 1.634
_exptl_crystal_description Needle
_exptl_crystal_F_000 2128
_exptl_crystal_size_max 0.800
_exptl_crystal_size_mid 0.160
_exptl_crystal_size_min 0.120
_refine_diff_density_max 2.206
_refine_diff_density_min -1.584
_refine_diff_density_rms 0.161
_refine_ls_abs_structure_details
;
 Flack x determined using 4613 quotients [(I+)-(I-)]/[(I+)+(I-)]
 (Parsons, Flack and Wagner, Acta Cryst. B69 (2013) 249-259).
;
_refine_ls_abs_structure_Flack 0.001(12)
_refine_ls_extinction_method none
_refine_ls_goodness_of_fit_ref 1.069
_refine_ls_hydrogen_treatment constr
_refine_ls_matrix_type full
_refine_ls_number_parameters 517
_refine_ls_number_reflns 11273
_refine_ls_number_restraints 2
_refine_ls_restrained_S_all 5.382
_refine_ls_R_factor_all 0.0500
_refine_ls_R_factor_gt 0.0476
_refine_ls_shift/su_max 0.007
_refine_ls_shift/su_mean 0.000
_refine_ls_structure_factor_coef Fsqd
_refine_ls_weighting_details 'w=1/[\s^2^(Fo^2^)+(0.0400P)^2^+54.7866P] where P=(Fo^2^+2Fc^2^)/3'
_refine_ls_weighting_scheme calc
_refine_ls_wR_factor_gt 0.1248
_refine_ls_wR_factor_ref 0.1265
_reflns_Friedel_coverage 0.902
_reflns_Friedel_fraction_full 0.991
_reflns_Friedel_fraction_max 0.976
_reflns_number_gt 10740
_reflns_number_total 11442
_reflns_threshold_expression 'I > 2\s(I)'
_cod_data_source_file d4ra00525b1.cif
_cod_data_source_block shelx
_cod_original_sg_symbol_H-M 'C 2'
_cod_database_code 7248295
_shelx_shelxl_version_number 2018/3
_shelx_space_group_comment
;
The symmetry employed for this shelxl refinement is uniquely defined
by the following loop, which should always be used as a source of
symmetry information in preference to the above space-group names.
They are only intended as comments.
;
_shelx_estimated_absorpt_t_min 0.508
_shelx_estimated_absorpt_t_max 0.892

loop_
_space_group_symop_operation_xyz
'x, y, z'
'-x, y, -z'
'x+1/2, y+1/2, z'
'-x+1/2, y+1/2, -z'

loop_
_atom_site_label
_atom_site_type_symbol
_atom_site_fract_x
_atom_site_fract_y
_atom_site_fract_z
_atom_site_U_iso_or_equiv
_atom_site_adp_type
_atom_site_occupancy
_atom_site_site_symmetry_order
_atom_site_calc_flag
_atom_site_refinement_flags_posn
_atom_site_refinement_flags_adp
_atom_site_refinement_flags_occupancy
_atom_site_disorder_assembly
_atom_site_disorder_group
Ru1 Ru 0.17434(3) 0.70321(5) 0.39620(4) 0.01430(13) Uani 1 1 d . . . . .
Ru2 Ru 0.73226(3) -0.01012(5) 0.91768(4) 0.01419(13) Uani 1 1 d . . . . .
Cl2 Cl 0.81301(11) 0.08708(16) 1.04616(12) 0.0195(4) Uani 1 1 d . . . . .
S2 S 0.60747(12) 0.32438(16) 0.84218(12) 0.0183(4) Uani 1 1 d . . . . .
S1 S 0.24076(11) 1.04931(15) 0.35326(12) 0.0174(4) Uani 1 1 d . . . . .
Cl1 Cl 0.21253(11) 0.79575(15) 0.52466(12) 0.0194(4) Uani 1 1 d . . . . .
O2 O 0.5830(3) 0.1882(5) 0.9330(4) 0.0237(13) Uani 1 1 d . . . . .
O1 O 0.3443(3) 0.9089(5) 0.4345(4) 0.0237(13) Uani 1 1 d . . . . .
N5 N 0.6786(4) -0.0538(6) 0.9771(4) 0.0189(13) Uani 1 1 d D . . . .
N3 N 0.1184(4) 0.9366(6) 0.2861(4) 0.0181(13) Uani 1 1 d . . . . .
N7 N 0.6617(4) 0.1947(6) 0.7806(4) 0.0197(13) Uani 1 1 d . . . . .
N2 N 0.2270(4) 0.8349(6) 0.3785(4) 0.0164(13) Uani 1 1 d . . . . .
N6 N 0.6558(4) 0.1168(5) 0.8886(4) 0.0168(13) Uani 1 1 d . . . . .
N1 N 0.2867(4) 0.6567(6) 0.4635(4) 0.019 Uani 1 1 d D . . . .
C12 C 0.0982(5) 1.0386(7) 0.2545(5) 0.0170(15) Uani 1 1 d . . . . .
C27 C 0.6214(4) 0.1178(7) 0.9315(5) 0.0172(15) Uani 1 1 d . . . . .
N8 N 0.6063(5) -0.0921(7) 1.0613(5) 0.0297(18) Uani 1 1 d . . . . .
C3 C 0.4098(5) 0.7151(7) 0.5185(5) 0.0236(17) Uani 1 1 d . . . . .
H3 H 0.442361 0.769170 0.521953 0.028 Uiso 1 1 calc R U . . .
N4 N 0.4393(4) 0.6242(6) 0.5606(5) 0.0291(17) Uani 1 1 d . . . . .
C29 C 0.6132(5) 0.3693(7) 0.7590(5) 0.0183(15) Uani 1 1 d . . . . .
C28 C 0.6440(4) 0.2011(8) 0.8362(5) 0.0176(13) Uani 1 1 d . . . . .
C4 C 0.3341(4) 0.7331(6) 0.4705(5) 0.019 Uani 1 1 d . . . . .
C34 C 0.6430(4) 0.2896(7) 0.7353(5) 0.0192(15) Uani 1 1 d . . . . .
C18 C 0.1170(5) 0.5585(7) 0.3984(6) 0.0262(19) Uani 1 1 d . . . . .
H18 H 0.132035 0.506654 0.441184 0.031 Uiso 1 1 calc R U . . .
C1 C 0.3141(5) 0.5668(7) 0.5030(5) 0.0198(16) Uani 1 1 d . . . . .
H1 H 0.281387 0.512323 0.498566 0.024 Uiso 1 1 calc R U . . .
C26 C 0.6324(5) 0.0163(7) 0.9763(5) 0.0198(16) Uani 1 1 d . . . . .
C7 C 0.1565(5) 1.1116(6) 0.2841(5) 0.0180(15) Uani 1 1 d . . . . .
C20 C 0.0531(5) 0.7216(7) 0.3295(6) 0.0253(19) Uani 1 1 d . . . . .
H20 H 0.025519 0.782503 0.326344 0.030 Uiso 1 1 calc R U . . .
C5 C 0.3017(5) 0.8348(6) 0.4247(5) 0.0176(15) Uani 1 1 d . . . . .
C24 C 0.6542(6) -0.1640(7) 1.0629(6) 0.0278(19) Uani 1 1 d . . . . .
H24 H 0.663242 -0.228465 1.093095 0.033 Uiso 1 1 calc R U . . .
C2 C 0.3904(5) 0.5505(7) 0.5513(6) 0.0234(17) Uani 1 1 d . . . . .
H2 H 0.408768 0.484119 0.579010 0.028 Uiso 1 1 calc R U . . .
C25 C 0.5963(5) -0.0026(8) 1.0183(5) 0.0223(16) Uani 1 1 d . . . . .
H25 H 0.563459 0.049971 1.016182 0.027 Uiso 1 1 calc R U . . .
C40 C 0.7684(5) 0.0167(6) 0.8300(5) 0.0196(16) Uani 1 1 d . . . . .
H40 H 0.776088 0.080995 0.809492 0.023 Uiso 1 1 calc R U . . .
C11 C 0.0247(5) 1.0710(7) 0.1937(5) 0.0195(16) Uani 1 1 d . . . . .
H11 H -0.015621 1.022300 0.172964 0.023 Uiso 1 1 calc R U . . .
C32 C 0.6227(5) 0.3977(7) 0.6207(6) 0.0242(17) Uani 1 1 d . . . . .
H32 H 0.625387 0.407963 0.572812 0.029 Uiso 1 1 calc R U . . .
C17 C 0.1381(5) 0.5471(7) 0.3396(6) 0.0227(17) Uani 1 1 d . . . . .
H17 H 0.168494 0.488423 0.345169 0.027 Uiso 1 1 calc R U . . .
C38 C 0.6838(5) -0.1273(7) 0.8157(5) 0.0191(15) Uani 1 1 d . . . . .
C42 C 0.8162(5) -0.1261(7) 0.9332(5) 0.0206(16) Uani 1 1 d . . . . .
H42 H 0.856300 -0.157484 0.983204 0.025 Uiso 1 1 calc R U . . .
C39 C 0.6958(5) -0.0304(6) 0.7863(5) 0.0202(16) Uani 1 1 d . . . . .
H39 H 0.655554 0.003079 0.737660 0.024 Uiso 1 1 calc R U . . .
C8 C 0.1446(5) 1.2175(7) 0.2566(5) 0.0214(17) Uani 1 1 d . . . . .
H8 H 0.184608 1.266904 0.278841 0.026 Uiso 1 1 calc R U . . .
C43 C 0.7457(5) -0.1736(7) 0.8900(5) 0.0211(16) Uani 1 1 d . . . . .
H43 H 0.738778 -0.238414 0.910572 0.025 Uiso 1 1 calc R U . . .
C41 C 0.8276(5) -0.0297(7) 0.9015(5) 0.0232(18) Uani 1 1 d . . . . .
C9 C 0.0714(5) 1.2475(7) 0.1950(6) 0.0264(18) Uani 1 1 d . . . . .
H9 H 0.061705 1.317846 0.173339 0.032 Uiso 1 1 calc R U . . .
C23 C 0.6904(5) -0.1460(7) 1.0215(5) 0.0220(16) Uani 1 1 d . . . . .
H23 H 0.723598 -0.198087 1.023905 0.026 Uiso 1 1 calc R U . . .
C10 C 0.0120(5) 1.1749(7) 0.1647(5) 0.0221(17) Uani 1 1 d . . . . .
H10 H -0.037444 1.197446 0.123802 0.026 Uiso 1 1 calc R U . . .
C33 C 0.6486(5) 0.3045(7) 0.6655(5) 0.0225(17) Uani 1 1 d . . . . .
H33 H 0.669837 0.251116 0.649539 0.027 Uiso 1 1 calc R U . . .
C16 C 0.1157(5) 0.6197(7) 0.2732(6) 0.0214(16) Uani 1 1 d . . . . .
C21 C 0.0729(4) 0.7079(8) 0.2695(5) 0.0224(15) Uani 1 1 d . . . . .
H21 H 0.056986 0.759035 0.226029 0.027 Uiso 1 1 calc R U . . .
C36 C 0.6083(5) -0.1827(8) 0.7686(6) 0.0291(19) Uani 1 1 d . . . . .
H36 H 0.606363 -0.231473 0.808935 0.035 Uiso 1 1 calc R U . . .
C14 C 0.1373(5) 0.6044(8) 0.2101(6) 0.029 Uani 1 1 d . . . . .
H14 H 0.103929 0.547508 0.170489 0.035 Uiso 1 1 calc R U . . .
C31 C 0.5923(5) 0.4778(7) 0.6445(6) 0.0263(18) Uani 1 1 d . . . . .
H31 H 0.574393 0.541566 0.612714 0.032 Uiso 1 1 calc R U . . .
C6 C 0.1907(4) 0.9298(6) 0.3367(5) 0.0157(14) Uani 1 1 d . . . . .
C22 C 0.0532(6) 0.6603(13) 0.4558(7) 0.048(3) Uani 1 1 d . . . . .
H22A H 0.023415 0.725154 0.442532 0.071 Uiso 1 1 calc R U . . .
H22B H 0.023822 0.599059 0.453544 0.071 Uiso 1 1 calc R U . . .
H22C H 0.098465 0.666130 0.512492 0.071 Uiso 1 1 calc R U . . .
C44 C 0.9036(5) 0.0229(9) 0.9483(6) 0.033(2) Uani 1 1 d . . . . .
H44A H 0.938777 -0.020504 0.997174 0.050 Uiso 1 1 calc R U . . .
H44B H 0.921470 0.029581 0.910653 0.050 Uiso 1 1 calc R U . . .
H44C H 0.899847 0.093580 0.967315 0.050 Uiso 1 1 calc R U . . .
C35 C 0.5425(5) -0.1073(9) 0.7329(7) 0.036(2) Uani 1 1 d . . . . .
H35A H 0.546645 -0.064985 0.778705 0.053 Uiso 1 1 calc R U . . .
H35B H 0.542261 -0.060003 0.691759 0.053 Uiso 1 1 calc R U . . .
H35C H 0.495982 -0.148295 0.705326 0.053 Uiso 1 1 calc R U . . .
C30 C 0.5886(6) 0.4632(8) 0.7162(7) 0.030(2) Uani 1 1 d . . . . .
H30 H 0.569332 0.517446 0.734019 0.037 Uiso 1 1 calc R U . . .
C19 C 0.0741(5) 0.6458(9) 0.3935(6) 0.031(2) Uani 1 1 d . . . . .
C37 C 0.6043(7) -0.2495(11) 0.7005(8) 0.052(4) Uani 1 1 d . . . . .
H37A H 0.647495 -0.297215 0.725393 0.079 Uiso 1 1 calc R U . . .
H37B H 0.558302 -0.291536 0.672627 0.079 Uiso 1 1 calc R U . . .
H37C H 0.604581 -0.203243 0.659060 0.079 Uiso 1 1 calc R U . . .
C13 C 0.1204(11) 0.7079(13) 0.1552(10) 0.075(5) Uani 1 1 d . . . . .
H13A H 0.068903 0.730740 0.132028 0.112 Uiso 1 1 calc R U . . .
H13B H 0.154822 0.764491 0.190486 0.112 Uiso 1 1 calc R U . . .
H13C H 0.126907 0.692459 0.108898 0.112 Uiso 1 1 calc R U . . .
C15 C 0.2144(5) 0.5681(9) 0.2457(7) 0.035 Uani 1 1 d . . . . .
H15A H 0.223238 0.560539 0.200406 0.053 Uiso 1 1 calc R U . . .
H15B H 0.249338 0.620301 0.286817 0.053 Uiso 1 1 calc R U . . .
H15C H 0.221923 0.499433 0.273602 0.053 Uiso 1 1 calc R U . . .

loop_
_atom_site_aniso_label
_atom_site_aniso_U_11
_atom_site_aniso_U_22
_atom_site_aniso_U_33
_atom_site_aniso_U_23
_atom_site_aniso_U_13
_atom_site_aniso_U_12
Ru1 0.0167(3) 0.0133(3) 0.0138(3) 0.0009(2) 0.0089(2) 0.0004(2)
Ru2 0.0157(3) 0.0150(3) 0.0128(3) 0.0012(2) 0.0084(2) 0.0013(2)
Cl2 0.0209(9) 0.0177(9) 0.0180(8) -0.0022(7) 0.0094(7) -0.0002(7)
S2 0.0230(10) 0.0172(9) 0.0156(9) 0.0007(7) 0.0110(8) 0.0043(7)
S1 0.0196(9) 0.0142(8) 0.0177(9) 0.0012(7) 0.0098(7) -0.0013(7)
Cl1 0.0270(10) 0.0158(9) 0.0177(8) 0.0000(7) 0.0137(8) 0.0027(7)
O2 0.030(3) 0.024(3) 0.023(3) 0.003(2) 0.018(3) 0.007(3)
O1 0.021(3) 0.017(3) 0.032(3) -0.001(2) 0.014(3) -0.002(2)
N5 0.021(3) 0.019(3) 0.017(3) -0.005(3) 0.011(3) -0.003(3)
N3 0.021(3) 0.017(3) 0.016(3) 0.002(3) 0.010(3) 0.001(3)
N7 0.022(3) 0.019(3) 0.020(3) 0.002(3) 0.012(3) 0.002(3)
N2 0.020(3) 0.017(3) 0.012(3) 0.001(2) 0.009(3) -0.001(3)
N6 0.018(3) 0.017(3) 0.018(3) 0.001(3) 0.011(3) 0.003(3)
N1 0.021 0.019 0.018 -0.004 0.011 -0.003
C12 0.022(4) 0.019(4) 0.013(3) -0.002(3) 0.012(3) 0.000(3)
C27 0.016(3) 0.020(4) 0.016(3) 0.000(3) 0.009(3) 0.000(3)
N8 0.040(5) 0.030(4) 0.030(4) -0.003(3) 0.026(4) -0.005(4)
C3 0.023(4) 0.019(4) 0.024(4) -0.002(3) 0.010(3) 0.000(3)
N4 0.023(4) 0.022(4) 0.033(4) 0.000(3) 0.009(3) 0.003(3)
C29 0.021(4) 0.020(4) 0.014(3) 0.001(3) 0.009(3) -0.001(3)
C28 0.016(3) 0.020(3) 0.015(3) -0.002(3) 0.008(3) 0.001(3)
C4 0.017 0.020 0.016 -0.001 0.006 -0.004
C34 0.019(4) 0.018(4) 0.021(4) 0.005(3) 0.011(3) 0.003(3)
C18 0.024(4) 0.024(4) 0.024(4) 0.010(3) 0.008(4) -0.005(3)
C1 0.029(4) 0.015(3) 0.020(4) 0.004(3) 0.016(3) 0.004(3)
C26 0.018(4) 0.022(4) 0.016(3) -0.001(3) 0.006(3) -0.005(3)
C7 0.022(4) 0.017(4) 0.018(4) 0.001(3) 0.012(3) 0.000(3)
C20 0.018(4) 0.028(5) 0.024(4) -0.005(3) 0.008(3) 0.002(3)
C5 0.022(4) 0.014(3) 0.019(4) 0.002(3) 0.012(3) 0.002(3)
C24 0.041(5) 0.016(4) 0.032(5) 0.002(3) 0.023(4) 0.000(4)
C2 0.027(4) 0.019(4) 0.023(4) -0.001(3) 0.012(4) 0.003(3)
C25 0.028(4) 0.022(4) 0.023(4) -0.004(4) 0.018(3) -0.003(4)
C40 0.025(4) 0.019(4) 0.021(4) 0.002(3) 0.017(3) 0.001(3)
C11 0.023(4) 0.021(4) 0.015(3) 0.005(3) 0.011(3) 0.002(3)
C32 0.034(5) 0.020(4) 0.025(4) 0.004(3) 0.019(4) 0.003(3)
C17 0.019(4) 0.014(4) 0.026(4) -0.004(3) 0.007(3) -0.004(3)
C38 0.019(4) 0.019(4) 0.018(4) 0.000(3) 0.009(3) 0.000(3)
C42 0.024(4) 0.022(4) 0.015(3) 0.003(3) 0.010(3) 0.008(3)
C39 0.026(4) 0.019(4) 0.016(3) 0.003(3) 0.012(3) 0.003(3)
C8 0.028(4) 0.019(4) 0.017(4) -0.001(3) 0.012(3) -0.003(3)
C43 0.033(5) 0.015(4) 0.020(4) 0.001(3) 0.017(4) 0.003(3)
C41 0.022(4) 0.029(5) 0.021(4) -0.005(3) 0.013(3) 0.001(3)
C9 0.033(5) 0.019(4) 0.029(5) 0.008(3) 0.018(4) 0.004(3)
C23 0.025(4) 0.015(4) 0.024(4) 0.000(3) 0.012(3) 0.001(3)
C10 0.023(4) 0.020(4) 0.021(4) 0.001(3) 0.011(3) 0.004(3)
C33 0.032(4) 0.021(4) 0.021(4) 0.001(3) 0.019(4) 0.004(3)
C16 0.021(4) 0.020(4) 0.025(4) -0.003(3) 0.014(3) -0.007(3)
C21 0.024(4) 0.023(4) 0.015(3) -0.001(3) 0.007(3) -0.004(4)
C36 0.027(5) 0.024(4) 0.033(5) -0.001(4) 0.014(4) -0.004(4)
C14 0.027 0.024 0.032 -0.001 0.014 -0.004
C31 0.037(5) 0.017(4) 0.029(4) 0.008(4) 0.021(4) 0.008(4)
C6 0.022(4) 0.013(3) 0.017(4) 0.000(3) 0.013(3) -0.002(3)
C22 0.026(5) 0.096(11) 0.027(5) -0.012(6) 0.019(4) -0.017(6)
C44 0.017(4) 0.053(7) 0.029(5) -0.011(4) 0.012(4) -0.003(4)
C35 0.024(5) 0.035(5) 0.040(6) -0.011(4) 0.012(4) -0.005(4)
C30 0.037(5) 0.024(5) 0.041(6) 0.010(4) 0.028(5) 0.013(4)
C19 0.019(4) 0.047(6) 0.028(5) -0.012(4) 0.013(4) -0.013(4)
C37 0.033(6) 0.052(7) 0.053(7) -0.036(6) 0.012(5) -0.009(5)
C13 0.157(16) 0.045(7) 0.077(9) -0.015(8) 0.099(11) -0.037(10)
C15 0.023 0.035 0.039 -0.010 0.012 -0.005

loop_
_atom_type_symbol
_atom_type_description
_atom_type_scat_dispersion_real
_atom_type_scat_dispersion_imag
_atom_type_scat_source
C C 0.0033 0.0016 'International Tables Vol C Tables 4.2.6.8 and 6.1.1.4'
H H 0.0000 0.0000 'International Tables Vol C Tables 4.2.6.8 and 6.1.1.4'
N N 0.0061 0.0033 'International Tables Vol C Tables 4.2.6.8 and 6.1.1.4'
O O 0.0106 0.0060 'International Tables Vol C Tables 4.2.6.8 and 6.1.1.4'
S S 0.1246 0.1234 'International Tables Vol C Tables 4.2.6.8 and 6.1.1.4'
Cl Cl 0.1484 0.1585 'International Tables Vol C Tables 4.2.6.8 and 6.1.1.4'
Ru Ru -1.2594 0.8363 'International Tables Vol C Tables 4.2.6.8 and 6.1.1.4'

loop_
_geom_angle_atom_site_label_1
_geom_angle_atom_site_label_2
_geom_angle_atom_site_label_3
_geom_angle
_geom_angle_site_symmetry_1
_geom_angle_site_symmetry_3
_geom_angle_publ_flag
N1 Ru1 N2 77.5(3) . . ?
N1 Ru1 C17 91.6(3) . . ?
N2 Ru1 C17 134.7(3) . . ?
N1 Ru1 C21 142.6(3) . . ?
N2 Ru1 C21 95.7(3) . . ?
C17 Ru1 C21 67.0(3) . . ?
N1 Ru1 C20 169.5(3) . . ?
N2 Ru1 C20 112.8(3) . . ?
C17 Ru1 C20 79.6(3) . . ?
C21 Ru1 C20 38.0(3) . . ?
N1 Ru1 C18 102.8(3) . . ?
N2 Ru1 C18 172.3(3) . . ?
C17 Ru1 C18 37.9(4) . . ?
C21 Ru1 C18 79.3(3) . . ?
C20 Ru1 C18 66.6(4) . . ?
N1 Ru1 C16 108.0(3) . . ?
N2 Ru1 C16 104.3(3) . . ?
C17 Ru1 C16 37.5(3) . . ?
C21 Ru1 C16 37.5(3) . . ?
C20 Ru1 C16 68.4(3) . . ?
C18 Ru1 C16 68.1(3) . . ?
N1 Ru1 C19 133.6(4) . . ?
N2 Ru1 C19 146.1(4) . . ?
C17 Ru1 C19 67.5(4) . . ?
C21 Ru1 C19 67.7(3) . . ?
C20 Ru1 C19 37.1(4) . . ?
C18 Ru1 C19 36.8(4) . . ?
C16 Ru1 C19 80.7(3) . . ?
N1 Ru1 Cl1 83.0(2) . . ?
N2 Ru1 Cl1 82.31(19) . . ?
C17 Ru1 Cl1 140.5(2) . . ?
C21 Ru1 Cl1 133.1(2) . . ?
C20 Ru1 Cl1 100.0(2) . . ?
C18 Ru1 Cl1 105.4(3) . . ?
C16 Ru1 Cl1 168.1(2) . . ?
C19 Ru1 Cl1 88.3(3) . . ?
N5 Ru2 N6 76.4(3) . . ?
N5 Ru2 C39 129.1(3) . . ?
N6 Ru2 C39 92.7(3) . . ?
N5 Ru2 C43 93.8(3) . . ?
N6 Ru2 C43 145.9(3) . . ?
C39 Ru2 C43 68.0(3) . . ?
N5 Ru2 C38 99.5(3) . . ?
N6 Ru2 C38 110.5(3) . . ?
C39 Ru2 C38 38.0(3) . . ?
C43 Ru2 C38 38.1(3) . . ?
N5 Ru2 C42 113.9(3) . . ?
N6 Ru2 C42 169.7(3) . . ?
C39 Ru2 C42 80.3(3) . . ?
C43 Ru2 C42 37.2(3) . . ?
C38 Ru2 C42 68.3(3) . . ?
N5 Ru2 C40 167.0(3) . . ?
N6 Ru2 C40 103.1(3) . . ?
C39 Ru2 C40 38.0(3) . . ?
C43 Ru2 C40 79.4(3) . . ?
C38 Ru2 C40 68.3(3) . . ?
C42 Ru2 C40 66.8(3) . . ?
N5 Ru2 C41 149.6(3) . . ?
N6 Ru2 C41 132.5(3) . . ?
C39 Ru2 C41 67.3(3) . . ?
C43 Ru2 C41 67.2(3) . . ?
C38 Ru2 C41 80.3(3) . . ?
C42 Ru2 C41 37.6(3) . . ?
C40 Ru2 C41 36.2(3) . . ?
N5 Ru2 Cl2 83.7(2) . . ?
N6 Ru2 Cl2 84.6(2) . . ?
C39 Ru2 Cl2 145.6(2) . . ?
C43 Ru2 Cl2 127.3(2) . . ?
C38 Ru2 Cl2 164.9(2) . . ?
C42 Ru2 Cl2 96.9(2) . . ?
C40 Ru2 Cl2 109.3(2) . . ?
C41 Ru2 Cl2 89.5(2) . . ?
C29 S2 C28 88.5(4) . . ?
C7 S1 C6 88.3(4) . . ?
C26 N5 C23 117.1(7) . . ?
C26 N5 Ru2 116.9(6) . . ?
C23 N5 Ru2 125.9(6) . . ?
C6 N3 C12 110.1(7) . . ?
C28 N7 C34 109.4(7) . . ?
C5 N2 C6 117.6(7) . . ?
C5 N2 Ru1 116.2(5) . . ?
C6 N2 Ru1 124.9(5) . . ?
C27 N6 C28 118.6(7) . . ?
C27 N6 Ru2 116.1(5) . . ?
C28 N6 Ru2 125.0(5) . . ?
C1 N1 C4 118.9(8) . . ?
C1 N1 Ru1 126.6(6) . . ?
C4 N1 Ru1 114.2(6) . . ?
N3 C12 C7 116.0(7) . . ?
N3 C12 C11 124.6(8) . . ?
C7 C12 C11 119.4(8) . . ?
O2 C27 N6 127.7(8) . . ?
O2 C27 C26 120.6(7) . . ?
N6 C27 C26 111.6(7) . . ?
C25 N8 C24 116.4(8) . . ?
N4 C3 C4 122.4(8) . . ?
C3 N4 C2 115.7(8) . . ?
C30 C29 C34 122.0(8) . . ?
C30 C29 S2 128.6(7) . . ?
C34 C29 S2 109.3(6) . . ?
N7 C28 N6 121.1(8) . . ?
N7 C28 S2 116.1(7) . . ?
N6 C28 S2 122.8(6) . . ?
N1 C4 C3 119.8(8) . . ?
N1 C4 C5 118.0(7) . . ?
C3 C4 C5 122.2(8) . . ?
C29 C34 N7 116.6(7) . . ?
C29 C34 C33 119.9(8) . . ?
N7 C34 C33 123.4(8) . . ?
C19 C18 C17 120.4(8) . . ?
C19 C18 Ru1 72.7(5) . . ?
C17 C18 Ru1 69.6(5) . . ?
N1 C1 C2 120.4(8) . . ?
N5 C26 C25 121.6(8) . . ?
N5 C26 C27 117.6(7) . . ?
C25 C26 C27 120.7(8) . . ?
C12 C7 C8 122.3(8) . . ?
C12 C7 S1 109.8(6) . . ?
C8 C7 S1 127.9(7) . . ?
C19 C20 C21 120.8(9) . . ?
C19 C20 Ru1 73.3(5) . . ?
C21 C20 Ru1 70.9(5) . . ?
O1 C5 N2 127.7(8) . . ?
O1 C5 C4 119.2(7) . . ?
N2 C5 C4 113.1(7) . . ?
N8 C24 C23 121.7(9) . . ?
N4 C2 C1 122.7(8) . . ?
N8 C25 C26 122.3(8) . . ?
C41 C40 C39 121.0(8) . . ?
C41 C40 Ru2 72.9(5) . . ?
C39 C40 Ru2 69.8(4) . . ?
C10 C11 C12 119.1(8) . . ?
C33 C32 C31 121.1(8) . . ?
C16 C17 C18 122.3(8) . . ?
C16 C17 Ru1 73.1(5) . . ?
C18 C17 Ru1 72.6(5) . . ?
C39 C38 C43 117.9(8) . . ?
C39 C38 C36 121.7(8) . . ?
C43 C38 C36 120.4(8) . . ?
C39 C38 Ru2 70.6(5) . . ?
C43 C38 Ru2 70.6(5) . . ?
C36 C38 Ru2 131.7(6) . . ?
C43 C42 C41 119.6(8) . . ?
C43 C42 Ru2 70.5(5) . . ?
C41 C42 Ru2 72.3(5) . . ?
C38 C39 C40 120.1(7) . . ?
C38 C39 Ru2 71.5(5) . . ?
C40 C39 Ru2 72.1(5) . . ?
C9 C8 C7 117.3(8) . . ?
C42 C43 C38 121.7(8) . . ?
C42 C43 Ru2 72.4(5) . . ?
C38 C43 Ru2 71.3(5) . . ?
C40 C41 C42 119.7(8) . . ?
C40 C41 C44 120.3(9) . . ?
C42 C41 C44 120.0(8) . . ?
C40 C41 Ru2 70.9(5) . . ?
C42 C41 Ru2 70.1(5) . . ?
C44 C41 Ru2 129.8(6) . . ?
C8 C9 C10 121.0(8) . . ?
N5 C23 C24 120.8(8) . . ?
C11 C10 C9 120.8(8) . . ?
C32 C33 C34 118.9(8) . . ?
C17 C16 C21 116.6(8) . . ?
C17 C16 C14 121.4(8) . . ?
C21 C16 C14 121.9(8) . . ?
C17 C16 Ru1 69.4(5) . . ?
C21 C16 Ru1 70.1(5) . . ?
C14 C16 Ru1 130.5(6) . . ?
C16 C21 C20 121.4(8) . . ?
C16 C21 Ru1 72.4(5) . . ?
C20 C21 Ru1 71.1(5) . . ?
C37 C36 C35 111.4(9) . . ?
C37 C36 C38 107.7(8) . . ?
C35 C36 C38 113.9(8) . . ?
C15 C14 C16 115.3(9) . . ?
C15 C14 C13 110.7(10) . . ?
C16 C14 C13 111.0(9) . . ?
C32 C31 C30 119.7(8) . . ?
N3 C6 N2 122.5(7) . . ?
N3 C6 S1 115.8(6) . . ?
N2 C6 S1 121.7(6) . . ?
C29 C30 C31 118.4(8) . . ?
C18 C19 C20 118.3(8) . . ?
C18 C19 C22 121.0(11) . . ?
C20 C19 C22 120.6(11) . . ?
C18 C19 Ru1 70.5(5) . . ?
C20 C19 Ru1 69.6(5) . . ?
C22 C19 Ru1 130.1(7) . . ?

loop_
_geom_bond_atom_site_label_1
_geom_bond_atom_site_label_2
_geom_bond_distance
_geom_bond_site_symmetry_2
_geom_bond_publ_flag
Ru1 N1 2.098(7) . ?
Ru1 N2 2.131(7) . ?
Ru1 C17 2.169(8) . ?
Ru1 C21 2.187(8) . ?
Ru1 C20 2.189(8) . ?
Ru1 C18 2.209(9) . ?
Ru1 C16 2.217(9) . ?
Ru1 C19 2.238(9) . ?
Ru1 Cl1 2.404(2) . ?
Ru2 N5 2.074(7) . ?
Ru2 N6 2.133(7) . ?
Ru2 C39 2.179(8) . ?
Ru2 C43 2.182(8) . ?
Ru2 C38 2.191(8) . ?
Ru2 C42 2.206(8) . ?
Ru2 C40 2.210(8) . ?
Ru2 C41 2.235(8) . ?
Ru2 Cl2 2.411(2) . ?
S2 C29 1.743(8) . ?
S2 C28 1.770(9) . ?
S1 C7 1.731(8) . ?
S1 C6 1.773(8) . ?
O2 C27 1.221(10) . ?
O1 C5 1.245(10) . ?
N5 C26 1.320(11) . ?
N5 C23 1.374(11) . ?
N3 C6 1.303(11) . ?
N3 C12 1.382(10) . ?
N7 C28 1.303(10) . ?
N7 C34 1.396(11) . ?
N2 C5 1.339(11) . ?
N2 C6 1.409(10) . ?
N6 C27 1.362(10) . ?
N6 C28 1.379(11) . ?
N1 C1 1.305(11) . ?
N1 C4 1.351(10) . ?
C12 C7 1.397(11) . ?
C12 C11 1.409(11) . ?
C27 C26 1.481(11) . ?
N8 C25 1.337(13) . ?
N8 C24 1.354(13) . ?
C3 N4 1.339(12) . ?
C3 C4 1.375(11) . ?
N4 C2 1.338(12) . ?
C29 C30 1.366(12) . ?
C29 C34 1.389(12) . ?
C4 C5 1.488(11) . ?
C34 C33 1.404(11) . ?
C18 C19 1.404(15) . ?
C18 C17 1.421(14) . ?
C1 C2 1.382(12) . ?
C26 C25 1.400(11) . ?
C7 C8 1.404(12) . ?
C20 C19 1.410(15) . ?
C20 C21 1.424(12) . ?
C24 C23 1.390(13) . ?
C40 C41 1.380(12) . ?
C40 C39 1.431(12) . ?
C11 C10 1.388(11) . ?
C32 C33 1.375(12) . ?
C32 C31 1.400(12) . ?
C17 C16 1.410(12) . ?
C38 C39 1.421(11) . ?
C38 C43 1.428(12) . ?
C38 C36 1.521(12) . ?
C42 C43 1.398(13) . ?
C42 C41 1.432(13) . ?
C8 C9 1.399(12) . ?
C41 C44 1.515(12) . ?
C9 C10 1.408(13) . ?
C16 C21 1.417(13) . ?
C16 C14 1.513(13) . ?
C36 C37 1.503(15) . ?
C36 C35 1.517(14) . ?
C14 C15 1.473(14) . ?
C14 C13 1.581(18) . ?
C31 C30 1.417(13) . ?
C22 C19 1.486(13) . ?
